data_7233073
loop_
_publ_author_name
'Paul, Mathias'
'Peckelsen, Katrin'
'Thomulka, Thomas'
'Neudoerfl, Joerg'
'Martens, Jonathan'
'Berden, Giel'
'Oomens, Jos'
'Berkessel, Albrecht'
'Meijer, Anthony J. H. M.'
'Sch\"afer, Mathias'

_publ_section_title
;
 Hydrogen Tunneling Avoided: Enol-Formation From a Charge-tagged Phenyl
 Pyruvic Acid Derivative Evidenced by Tandem-MS, IR Ion Spectroscopy and
 Theory
;
_journal_name_full 'Physical Chemistry Chemical Physics'
_journal_paper_doi 10.1039/C9CP02316J
_journal_year 2019
_chemical_formula_moiety '2(C12 H16 N O3), C2 H3 N, 2(I), H2 O'
_chemical_formula_sum 'C26 H37 I2 N3 O7'
_chemical_formula_weight 757.38
_space_group_crystal_system triclinic
_space_group_IT_number 2
_space_group_name_Hall '-P 1'
_space_group_name_H-M_alt 'P -1'
_symmetry_space_group_name_Hall '-P 1'
_symmetry_space_group_name_H-M 'P -1'
_atom_sites_solution_hydrogens mixed
_audit_creation_method SHELXL-2014/7
_audit_update_record
;
2019-06-14 deposited with the CCDC.    2019-07-10 downloaded from the CCDC.
;
_cell_angle_alpha 72.9180(10)
_cell_angle_beta 83.3110(10)
_cell_angle_gamma 65.7470(10)
_cell_formula_units_Z 2
_cell_length_a 10.2439(3)
_cell_length_b 11.9323(3)
_cell_length_c 14.7966(4)
_cell_measurement_reflns_used 9122
_cell_measurement_temperature 100(2)
_cell_measurement_theta_max 72.10
_cell_measurement_theta_min 3.12
_cell_volume 1576.24(8)
_computing_cell_refinement 'Bruker APEX 3'
_computing_data_collection 'Bruker APEX 3'
_computing_data_reduction 'Bruker APEX 3'
_computing_molecular_graphics 'SCHAKAL99 (E. Keller 1999)'
_computing_publication_material 'PLATON (A. L. Spek 1980-2015)'
_computing_structure_refinement
;
SHELXL-2014/7 (Sheldrick, 2014)
SHELXLE (C. B. Huebschle 2016)'
;
_computing_structure_solution 'SHELXT  (Sheldrick, 2015)'
_diffrn_ambient_temperature 100(2)
_diffrn_measured_fraction_theta_full 0.996
_diffrn_measured_fraction_theta_max 0.992
_diffrn_measurement_device_type 'Bruker D8 Venture'
_diffrn_measurement_method 'phi / omega scans'
_diffrn_radiation_type CuK\a
_diffrn_radiation_wavelength 1.54178
_diffrn_reflns_av_R_equivalents 0.0555
_diffrn_reflns_av_unetI/netI 0.0315
_diffrn_reflns_Laue_measured_fraction_full 0.996
_diffrn_reflns_Laue_measured_fraction_max 0.992
_diffrn_reflns_limit_h_max 12
_diffrn_reflns_limit_h_min -12
_diffrn_reflns_limit_k_max 14
_diffrn_reflns_limit_k_min -14
_diffrn_reflns_limit_l_max 18
_diffrn_reflns_limit_l_min -18
_diffrn_reflns_number 40714
_diffrn_reflns_point_group_measured_fraction_full 0.996
_diffrn_reflns_point_group_measured_fraction_max 0.992
_diffrn_reflns_theta_full 67.679
_diffrn_reflns_theta_max 72.171
_diffrn_reflns_theta_min 3.124
_diffrn_source 'micro focus'
_exptl_absorpt_coefficient_mu 16.039
_exptl_absorpt_correction_T_max 0.1726
_exptl_absorpt_correction_T_min 0.0170
_exptl_absorpt_correction_type numerical
_exptl_absorpt_process_details 'Bruker SADABS'
_exptl_crystal_colour colourless
_exptl_crystal_density_diffrn 1.596
_exptl_crystal_description irregular
_exptl_crystal_F_000 752
_exptl_crystal_size_max 0.265
_exptl_crystal_size_mid 0.242
_exptl_crystal_size_min 0.096
_refine_diff_density_max 1.693
_refine_diff_density_min -1.797
_refine_diff_density_rms 0.140
_refine_ls_extinction_method none
_refine_ls_goodness_of_fit_ref 1.048
_refine_ls_hydrogen_treatment mixed
_refine_ls_matrix_type full
_refine_ls_number_parameters 374
_refine_ls_number_reflns 6163
_refine_ls_number_restraints 1
_refine_ls_restrained_S_all 1.048
_refine_ls_R_factor_all 0.0384
_refine_ls_R_factor_gt 0.0365
_refine_ls_shift/su_max 0.002
_refine_ls_shift/su_mean 0.000
_refine_ls_structure_factor_coef Fsqd
_refine_ls_weighting_details 'w=1/[\s^2^(Fo^2^)+(0.0589P)^2^+3.5326P] where P=(Fo^2^+2Fc^2^)/3'
_refine_ls_weighting_scheme calc
_refine_ls_wR_factor_gt 0.0966
_refine_ls_wR_factor_ref 0.0994
_reflns_Friedel_coverage 0.000
_reflns_number_gt 5858
_reflns_number_total 6163
_reflns_threshold_expression 'I > 2\s(I)'
_cod_data_source_file c9cp02316j2.cif
_cod_data_source_block tto_ma_acn1_0m_num1
_cod_database_code 7233073
_shelx_shelxl_version_number 2014/7
_shelx_space_group_comment
;
The symmetry employed for this shelxl refinement is uniquely defined
by the following loop, which should always be used as a source of
symmetry information in preference to the above space-group names.
They are only intended as comments.
;
_shelx_estimated_absorpt_t_min 0.101
_shelx_estimated_absorpt_t_max 0.308
_exptl_absorpt_special_details
;
numerical Absorption correction after face indexing with APEXIII)
;

loop_
_space_group_symop_operation_xyz
'x, y, z'
'-x, -y, -z'

loop_
_atom_site_label
_atom_site_type_symbol
_atom_site_fract_x
_atom_site_fract_y
_atom_site_fract_z
_atom_site_U_iso_or_equiv
_atom_site_adp_type
_atom_site_occupancy
_atom_site_site_symmetry_order
_atom_site_calc_flag
_atom_site_refinement_flags_posn
_atom_site_refinement_flags_adp
I1 I 0.19208(3) 0.41720(2) 0.85724(2) 0.02668(9) Uani 1 1 d . .
I2 I 0.66061(2) 0.19656(2) 0.05006(2) 0.02304(9) Uani 1 1 d . .
O1 O 0.3648(3) 0.3672(2) 0.57356(18) 0.0254(5) Uani 1 1 d . .
O2 O 0.2026(3) 0.5390(3) 0.61576(19) 0.0308(6) Uani 1 1 d D .
H2X H 0.210(7) 0.483(5) 0.666(3) 0.063(19) Uiso 1 1 d D .
O3 O 0.4042(3) 0.5163(3) 0.40460(18) 0.0247(5) Uani 1 1 d . .
H3X H 0.439(5) 0.446(5) 0.427(3) 0.025(12) Uiso 1 1 d . .
O4 O 0.5805(3) 0.2743(2) 0.41090(18) 0.0253(5) Uani 1 1 d . .
O5 O 0.7659(3) 0.1178(3) 0.3680(2) 0.0341(7) Uani 1 1 d . .
H5X H 0.767(7) 0.173(7) 0.328(5) 0.06(2) Uiso 1 1 d . .
O6 O 0.5361(3) 0.1122(3) 0.56756(18) 0.0241(5) Uani 1 1 d . .
H6X H 0.506(5) 0.185(5) 0.549(3) 0.023(11) Uiso 1 1 d . .
N1 N 0.1955(3) 1.1005(3) 0.1064(2) 0.0197(6) Uani 1 1 d . .
N2 N 0.7103(3) -0.4959(3) 0.8179(2) 0.0178(6) Uani 1 1 d . .
C1 C 0.2945(4) 0.4819(3) 0.5565(2) 0.0211(7) Uani 1 1 d . .
C2 C 0.3071(4) 0.5714(3) 0.4649(2) 0.0198(7) Uani 1 1 d . .
C3 C 0.2258(4) 0.6978(3) 0.4439(3) 0.0222(7) Uani 1 1 d . .
H3 H 0.1602 0.7265 0.4913 0.027 Uiso 1 1 calc R U
C4 C 0.2262(4) 0.7960(3) 0.3576(2) 0.0199(7) Uani 1 1 d . .
C5 C 0.1098(4) 0.9131(4) 0.3409(3) 0.0305(8) Uani 1 1 d . .
H5 H 0.0347 0.9265 0.3859 0.037 Uiso 1 1 calc R U
C6 C 0.1013(4) 1.0101(4) 0.2603(3) 0.0307(9) Uani 1 1 d . .
H6 H 0.0201 1.0889 0.2501 0.037 Uiso 1 1 calc R U
C7 C 0.2090(4) 0.9939(3) 0.1948(2) 0.0191(7) Uani 1 1 d . .
C8 C 0.3273(4) 0.8790(3) 0.2090(2) 0.0207(7) Uani 1 1 d . .
H8 H 0.4018 0.8672 0.1636 0.025 Uiso 1 1 calc R U
C9 C 0.3362(4) 0.7807(3) 0.2905(2) 0.0201(7) Uani 1 1 d . .
H9 H 0.4180 0.7023 0.3007 0.024 Uiso 1 1 calc R U
C10 C 0.3366(4) 1.0842(4) 0.0575(3) 0.0318(9) Uani 1 1 d . .
H10A H 0.3244 1.1595 0.0041 0.048 Uiso 1 1 calc R U
H10B H 0.3710 1.0080 0.0343 0.048 Uiso 1 1 calc R U
H10C H 0.4065 1.0745 0.1021 0.048 Uiso 1 1 calc R U
C11 C 0.0923(4) 1.1057(4) 0.0383(3) 0.0248(7) Uani 1 1 d . .
H11A H 0.0824 1.1760 -0.0187 0.037 Uiso 1 1 calc R U
H11B H -0.0014 1.1196 0.0685 0.037 Uiso 1 1 calc R U
H11C H 0.1290 1.0249 0.0211 0.037 Uiso 1 1 calc R U
C12 C 0.1368(5) 1.2279(3) 0.1288(3) 0.0276(8) Uani 1 1 d . .
H12A H 0.1348 1.2951 0.0712 0.041 Uiso 1 1 calc R U
H12B H 0.1980 1.2253 0.1763 0.041 Uiso 1 1 calc R U
H12C H 0.0394 1.2459 0.1536 0.041 Uiso 1 1 calc R U
C13 C 0.6596(4) 0.1627(3) 0.4246(2) 0.0205(7) Uani 1 1 d . .
C14 C 0.6422(4) 0.0637(3) 0.5093(2) 0.0212(7) Uani 1 1 d . .
C15 C 0.7236(4) -0.0610(3) 0.5230(3) 0.0225(7) Uani 1 1 d . .
H15 H 0.7942 -0.0823 0.4762 0.027 Uiso 1 1 calc R U
C16 C 0.7186(4) -0.1684(3) 0.5998(2) 0.0207(7) Uani 1 1 d . .
C17 C 0.6161(4) -0.1565(3) 0.6725(2) 0.0216(7) Uani 1 1 d . .
H17 H 0.5469 -0.0743 0.6739 0.026 Uiso 1 1 calc R U
C18 C 0.6151(4) -0.2633(3) 0.7421(2) 0.0207(7) Uani 1 1 d . .
H18 H 0.5450 -0.2541 0.7905 0.025 Uiso 1 1 calc R U
C19 C 0.7164(4) -0.3837(3) 0.7409(2) 0.0188(6) Uani 1 1 d . .
C20 C 0.8196(4) -0.3991(3) 0.6704(3) 0.0246(7) Uani 1 1 d . .
H20 H 0.8897 -0.4814 0.6700 0.030 Uiso 1 1 calc R U
C21 C 0.8177(4) -0.2911(4) 0.6006(3) 0.0261(8) Uani 1 1 d . .
H21 H 0.8865 -0.3012 0.5515 0.031 Uiso 1 1 calc R U
C22 C 0.8187(4) -0.6210(3) 0.8044(3) 0.0220(7) Uani 1 1 d . .
H22A H 0.8029 -0.6292 0.7430 0.033 Uiso 1 1 calc R U
H22B H 0.8086 -0.6915 0.8549 0.033 Uiso 1 1 calc R U
H22C H 0.9154 -0.6239 0.8066 0.033 Uiso 1 1 calc R U
C23 C 0.7411(4) -0.4869(3) 0.9128(2) 0.0218(7) Uani 1 1 d . .
H23A H 0.8361 -0.4851 0.9116 0.033 Uiso 1 1 calc R U
H23B H 0.7384 -0.5611 0.9627 0.033 Uiso 1 1 calc R U
H23C H 0.6686 -0.4085 0.9255 0.033 Uiso 1 1 calc R U
C24 C 0.5635(4) -0.4987(3) 0.8206(3) 0.0224(7) Uani 1 1 d . .
H24A H 0.5391 -0.4963 0.7577 0.034 Uiso 1 1 calc R U
H24B H 0.4924 -0.4244 0.8394 0.034 Uiso 1 1 calc R U
H24C H 0.5638 -0.5772 0.8663 0.034 Uiso 1 1 calc R U
O7 O 0.7972(3) 0.2786(3) 0.2133(2) 0.0280(6) Uani 1 1 d . .
H7X H 0.784(6) 0.353(6) 0.202(4) 0.043(15) Uiso 1 1 d . .
H7Y H 0.766(6) 0.272(5) 0.167(4) 0.038(14) Uiso 1 1 d . .
N3 N 0.0630(4) 0.3018(4) 0.6383(3) 0.0446(9) Uani 1 1 d . .
C25 C 0.2857(6) 0.1298(5) 0.7379(4) 0.0523(14) Uani 1 1 d . .
H25A H 0.2717 0.0500 0.7642 0.078 Uiso 1 1 calc R U
H25B H 0.2987 0.1603 0.7895 0.078 Uiso 1 1 calc R U
H25C H 0.3708 0.1146 0.6976 0.078 Uiso 1 1 calc R U
C26 C 0.1614(5) 0.2250(4) 0.6821(3) 0.0363(10) Uani 1 1 d . .

loop_
_atom_site_aniso_label
_atom_site_aniso_U_11
_atom_site_aniso_U_22
_atom_site_aniso_U_33
_atom_site_aniso_U_23
_atom_site_aniso_U_13
_atom_site_aniso_U_12
I1 0.03917(16) 0.02251(14) 0.01978(13) 0.00094(9) -0.00060(10) -0.01798(11)
I2 0.02603(14) 0.01623(13) 0.02563(14) -0.00625(9) 0.00933(9) -0.00918(10)
O1 0.0283(13) 0.0164(13) 0.0254(13) 0.0007(10) 0.0022(10) -0.0078(10)
O2 0.0381(15) 0.0195(13) 0.0233(13) 0.0007(11) 0.0089(11) -0.0069(11)
O3 0.0337(14) 0.0129(13) 0.0221(12) -0.0015(10) 0.0050(10) -0.0074(11)
O4 0.0318(13) 0.0151(12) 0.0263(13) -0.0030(10) 0.0037(10) -0.0094(11)
O5 0.0363(16) 0.0161(13) 0.0337(16) 0.0025(11) 0.0148(12) -0.0048(12)
O6 0.0313(14) 0.0133(13) 0.0236(13) -0.0033(10) 0.0048(10) -0.0074(11)
N1 0.0178(13) 0.0148(14) 0.0226(14) 0.0010(11) 0.0026(11) -0.0077(11)
N2 0.0203(14) 0.0130(14) 0.0187(14) -0.0043(11) 0.0043(11) -0.0064(11)
C1 0.0216(16) 0.0173(17) 0.0218(17) -0.0015(13) 0.0012(13) -0.0083(14)
C2 0.0216(16) 0.0173(17) 0.0184(16) -0.0010(13) 0.0009(13) -0.0085(13)
C3 0.0266(17) 0.0175(17) 0.0224(17) -0.0040(13) 0.0021(13) -0.0101(14)
C4 0.0236(16) 0.0130(16) 0.0225(16) -0.0034(13) 0.0009(13) -0.0077(13)
C5 0.0237(18) 0.0209(18) 0.036(2) -0.0023(16) 0.0128(15) -0.0052(15)
C6 0.0215(17) 0.0146(17) 0.039(2) 0.0043(15) 0.0045(16) 0.0004(14)
C7 0.0217(16) 0.0108(15) 0.0217(16) 0.0036(12) 0.0005(13) -0.0090(13)
C8 0.0211(16) 0.0163(16) 0.0251(17) -0.0054(13) 0.0042(13) -0.0092(13)
C9 0.0193(16) 0.0127(15) 0.0241(17) -0.0025(13) -0.0010(13) -0.0038(13)
C10 0.0212(17) 0.026(2) 0.037(2) 0.0070(16) 0.0071(15) -0.0110(15)
C11 0.0249(17) 0.0209(18) 0.0272(18) -0.0033(14) -0.0036(14) -0.0090(14)
C12 0.042(2) 0.0152(17) 0.0270(18) -0.0034(14) 0.0036(16) -0.0156(16)
C13 0.0221(16) 0.0186(18) 0.0217(16) -0.0044(13) 0.0001(13) -0.0096(14)
C14 0.0223(16) 0.0191(17) 0.0215(16) -0.0029(13) 0.0014(13) -0.0095(14)
C15 0.0234(17) 0.0189(17) 0.0242(17) -0.0044(14) 0.0048(13) -0.0096(14)
C16 0.0226(16) 0.0172(17) 0.0208(16) -0.0030(13) 0.0014(13) -0.0084(14)
C17 0.0215(16) 0.0155(16) 0.0239(17) -0.0053(13) 0.0030(13) -0.0042(13)
C18 0.0234(16) 0.0179(17) 0.0188(16) -0.0048(13) 0.0046(13) -0.0075(14)
C19 0.0208(16) 0.0161(16) 0.0185(15) -0.0018(13) 0.0036(12) -0.0091(13)
C20 0.0220(17) 0.0142(16) 0.0315(19) -0.0053(14) 0.0065(14) -0.0034(14)
C21 0.0252(18) 0.0217(18) 0.0276(18) -0.0052(15) 0.0084(14) -0.0088(15)
C22 0.0242(17) 0.0119(16) 0.0264(17) -0.0055(13) 0.0033(13) -0.0045(13)
C23 0.0303(18) 0.0173(17) 0.0177(16) -0.0018(13) 0.0002(13) -0.0114(14)
C24 0.0207(17) 0.0205(17) 0.0259(17) -0.0045(14) 0.0036(13) -0.0104(14)
O7 0.0309(14) 0.0171(14) 0.0305(15) -0.0011(11) 0.0031(11) -0.0086(11)
N3 0.037(2) 0.054(3) 0.049(2) -0.026(2) 0.0108(18) -0.020(2)
C25 0.057(3) 0.026(2) 0.052(3) -0.003(2) 0.022(2) -0.005(2)
C26 0.040(2) 0.029(2) 0.045(2) -0.0200(19) 0.020(2) -0.018(2)

loop_
_atom_type_symbol
_atom_type_description
_atom_type_scat_dispersion_real
_atom_type_scat_dispersion_imag
_atom_type_scat_source
C C 0.0181 0.0091 'International Tables Vol C Tables 4.2.6.8 and 6.1.1.4'
H H 0.0000 0.0000 'International Tables Vol C Tables 4.2.6.8 and 6.1.1.4'
I I -0.3257 6.8362 'International Tables Vol C Tables 4.2.6.8 and 6.1.1.4'
N N 0.0311 0.0180 'International Tables Vol C Tables 4.2.6.8 and 6.1.1.4'
O O 0.0492 0.0322 'International Tables Vol C Tables 4.2.6.8 and 6.1.1.4'

loop_
_geom_angle_atom_site_label_1
_geom_angle_atom_site_label_2
_geom_angle_atom_site_label_3
_geom_angle
C1 O2 H2X 106(5)
C2 O3 H3X 109(4)
C13 O5 H5X 108(5)
C14 O6 H6X 108(3)
C10 N1 C7 112.4(3)
C10 N1 C12 107.7(3)
C7 N1 C12 110.8(3)
C10 N1 C11 108.6(3)
C7 N1 C11 109.6(3)
C12 N1 C11 107.7(3)
C19 N2 C22 112.4(3)
C19 N2 C24 110.2(3)
C22 N2 C24 107.9(3)
C19 N2 C23 109.9(3)
C22 N2 C23 107.4(3)
C24 N2 C23 109.0(3)
O1 C1 O2 124.6(3)
O1 C1 C2 121.7(3)
O2 C1 C2 113.7(3)
C3 C2 O3 122.9(3)
C3 C2 C1 122.1(3)
O3 C2 C1 115.0(3)
C2 C3 C4 128.1(3)
C2 C3 H3 116.0
C4 C3 H3 116.0
C5 C4 C9 117.7(3)
C5 C4 C3 117.8(3)
C9 C4 C3 124.5(3)
C6 C5 C4 121.3(3)
C6 C5 H5 119.4
C4 C5 H5 119.4
C7 C6 C5 120.6(3)
C7 C6 H6 119.7
C5 C6 H6 119.7
C6 C7 C8 120.0(3)
C6 C7 N1 119.5(3)
C8 C7 N1 120.5(3)
C7 C8 C9 119.5(3)
C7 C8 H8 120.2
C9 C8 H8 120.2
C8 C9 C4 120.9(3)
C8 C9 H9 119.5
C4 C9 H9 119.5
N1 C10 H10A 109.5
N1 C10 H10B 109.5
H10A C10 H10B 109.5
N1 C10 H10C 109.5
H10A C10 H10C 109.5
H10B C10 H10C 109.5
N1 C11 H11A 109.5
N1 C11 H11B 109.5
H11A C11 H11B 109.5
N1 C11 H11C 109.5
H11A C11 H11C 109.5
H11B C11 H11C 109.5
N1 C12 H12A 109.5
N1 C12 H12B 109.5
H12A C12 H12B 109.5
N1 C12 H12C 109.5
H12A C12 H12C 109.5
H12B C12 H12C 109.5
O4 C13 O5 124.0(3)
O4 C13 C14 121.2(3)
O5 C13 C14 114.8(3)
C15 C14 O6 124.2(3)
C15 C14 C13 122.1(3)
O6 C14 C13 113.7(3)
C14 C15 C16 128.8(3)
C14 C15 H15 115.6
C16 C15 H15 115.6
C21 C16 C17 117.4(3)
C21 C16 C15 118.7(3)
C17 C16 C15 123.8(3)
C18 C17 C16 120.8(3)
C18 C17 H17 119.6
C16 C17 H17 119.6
C17 C18 C19 120.0(3)
C17 C18 H18 120.0
C19 C18 H18 120.0
C18 C19 C20 120.8(3)
C18 C19 N2 117.8(3)
C20 C19 N2 121.4(3)
C21 C20 C19 118.3(3)
C21 C20 H20 120.8
C19 C20 H20 120.8
C20 C21 C16 122.6(3)
C20 C21 H21 118.7
C16 C21 H21 118.7
N2 C22 H22A 109.5
N2 C22 H22B 109.5
H22A C22 H22B 109.5
N2 C22 H22C 109.5
H22A C22 H22C 109.5
H22B C22 H22C 109.5
N2 C23 H23A 109.5
N2 C23 H23B 109.5
H23A C23 H23B 109.5
N2 C23 H23C 109.5
H23A C23 H23C 109.5
H23B C23 H23C 109.5
N2 C24 H24A 109.5
N2 C24 H24B 109.5
H24A C24 H24B 109.5
N2 C24 H24C 109.5
H24A C24 H24C 109.5
H24B C24 H24C 109.5
H7X O7 H7Y 106(5)
C26 C25 H25A 109.5
C26 C25 H25B 109.5
H25A C25 H25B 109.5
C26 C25 H25C 109.5
H25A C25 H25C 109.5
H25B C25 H25C 109.5
N3 C26 C25 179.1(5)

loop_
_geom_bond_atom_site_label_1
_geom_bond_atom_site_label_2
_geom_bond_distance
O1 C1 1.218(4)
O2 C1 1.323(5)
O2 H2X 0.83(2)
O3 C2 1.349(4)
O3 H3X 0.75(5)
O4 C13 1.210(4)
O5 C13 1.321(4)
O5 H5X 0.75(7)
O6 C14 1.348(4)
O6 H6X 0.77(5)
N1 C10 1.504(4)
N1 C7 1.506(4)
N1 C12 1.510(5)
N1 C11 1.514(5)
N2 C19 1.500(4)
N2 C22 1.504(4)
N2 C24 1.513(4)
N2 C23 1.518(4)
C1 C2 1.489(5)
C2 C3 1.349(5)
C3 C4 1.458(5)
C3 H3 0.9500
C4 C5 1.390(5)
C4 C9 1.402(5)
C5 C6 1.379(5)
C5 H5 0.9500
C6 C7 1.371(5)
C6 H6 0.9500
C7 C8 1.385(5)
C8 C9 1.394(5)
C8 H8 0.9500
C9 H9 0.9500
C10 H10A 0.9800
C10 H10B 0.9800
C10 H10C 0.9800
C11 H11A 0.9800
C11 H11B 0.9800
C11 H11C 0.9800
C12 H12A 0.9800
C12 H12B 0.9800
C12 H12C 0.9800
C13 C14 1.500(5)
C14 C15 1.339(5)
C15 C16 1.456(5)
C15 H15 0.9500
C16 C21 1.395(5)
C16 C17 1.409(5)
C17 C18 1.386(5)
C17 H17 0.9500
C18 C19 1.388(5)
C18 H18 0.9500
C19 C20 1.392(5)
C20 C21 1.389(5)
C20 H20 0.9500
C21 H21 0.9500
C22 H22A 0.9800
C22 H22B 0.9800
C22 H22C 0.9800
C23 H23A 0.9800
C23 H23B 0.9800
C23 H23C 0.9800
C24 H24A 0.9800
C24 H24B 0.9800
C24 H24C 0.9800
O7 H7X 0.81(6)
O7 H7Y 0.83(6)
N3 C26 1.149(6)
C25 C26 1.448(7)
C25 H25A 0.9800
C25 H25B 0.9800
C25 H25C 0.9800

loop_
_geom_torsion_atom_site_label_1
_geom_torsion_atom_site_label_2
_geom_torsion_atom_site_label_3
_geom_torsion_atom_site_label_4
_geom_torsion
O1 C1 C2 C3 177.4(3)
O2 C1 C2 C3 -3.2(5)
O1 C1 C2 O3 -2.0(5)
O2 C1 C2 O3 177.5(3)
O3 C2 C3 C4 -0.5(6)
C1 C2 C3 C4 -179.8(3)
C2 C3 C4 C5 163.5(4)
C2 C3 C4 C9 -16.9(6)
C9 C4 C5 C6 1.3(6)
C3 C4 C5 C6 -179.1(4)
C4 C5 C6 C7 -0.8(7)
C5 C6 C7 C8 0.4(6)
C5 C6 C7 N1 178.7(4)
C10 N1 C7 C6 162.8(4)
C12 N1 C7 C6 42.3(5)
C11 N1 C7 C6 -76.3(4)
C10 N1 C7 C8 -18.8(5)
C12 N1 C7 C8 -139.3(3)
C11 N1 C7 C8 102.0(4)
C6 C7 C8 C9 -0.4(5)
N1 C7 C8 C9 -178.8(3)
C7 C8 C9 C4 0.9(5)
C5 C4 C9 C8 -1.3(5)
C3 C4 C9 C8 179.1(3)
O4 C13 C14 C15 176.3(3)
O5 C13 C14 C15 -3.6(5)
O4 C13 C14 O6 -2.2(5)
O5 C13 C14 O6 178.0(3)
O6 C14 C15 C16 -0.4(6)
C13 C14 C15 C16 -178.8(3)
C14 C15 C16 C21 -178.3(4)
C14 C15 C16 C17 3.8(6)
C21 C16 C17 C18 0.2(5)
C15 C16 C17 C18 178.2(3)
C16 C17 C18 C19 0.4(5)
C17 C18 C19 C20 -0.2(5)
C17 C18 C19 N2 -180.0(3)
C22 N2 C19 C18 175.8(3)
C24 N2 C19 C18 55.5(4)
C23 N2 C19 C18 -64.7(4)
C22 N2 C19 C20 -4.0(5)
C24 N2 C19 C20 -124.3(4)
C23 N2 C19 C20 115.5(4)
C18 C19 C20 C21 -0.7(6)
N2 C19 C20 C21 179.1(3)
C19 C20 C21 C16 1.4(6)
C17 C16 C21 C20 -1.2(6)
C15 C16 C21 C20 -179.2(4)
